data_7224787
loop_
_publ_author_name
'Zielinski, Witold'
'Katrusiak, Andrzej'

_publ_section_title
;
 Pressure-induced preference for solvation of 5,6-dimethylbenzimidazole
;
_journal_issue 18
_journal_name_full CrystEngComm
_journal_page_first 3211
_journal_paper_doi 10.1039/C6CE00419A
_journal_volume 18
_journal_year 2016
_chemical_formula_moiety 'C2 H6 O, C9 H10 N2'
_chemical_formula_sum 'C11 H16 N2 O'
_chemical_formula_weight 192.26
_chemical_name_common '5,6-dimethylbenzimidazole ethanol solvate'
_chemical_name_systematic '5,6-dimethylbenzimidazole ethanol solvate'
_space_group_crystal_system triclinic
_space_group_IT_number 2
_space_group_name_Hall '-P 1'
_space_group_name_H-M_alt 'P -1'
_symmetry_space_group_name_Hall '-P 1'
_symmetry_space_group_name_H-M 'P -1'
_atom_sites_solution_hydrogens geom
_atom_sites_solution_primary direct
_audit_creation_date 2016-03-29
_audit_creation_method
;
Olex2 1.2
(compiled 2016.02.19 svn.r3266 for OlexSys, GUI svn.r5155)
;
_audit_update_record
;
2016-03-29 deposited with the CCDC.
2016-04-01 downloaded from the CCDC.
;
_cell_angle_alpha 66.75(2)
_cell_angle_beta 81.96(2)
_cell_angle_gamma 71.38(2)
_cell_formula_units_Z 2
_cell_length_a 7.0242(16)
_cell_length_b 8.496(2)
_cell_length_c 9.475(2)
_cell_measurement_reflns_used 1048
_cell_measurement_temperature 296
_cell_measurement_theta_max 29.1569
_cell_measurement_theta_min 2.7854
_cell_volume 492.3(2)
_computing_molecular_graphics 'Olex2 (Dolomanov et al., 2009)'
_computing_publication_material 'Olex2 (Dolomanov et al., 2009)'
_computing_structure_refinement 'ShelXL (Sheldrick, 2015)'
_computing_structure_solution 'ShelXS (Sheldrick, 2008)'
_diffrn_ambient_temperature 296
_diffrn_measured_fraction_theta_full 0.272
_diffrn_measured_fraction_theta_max 0.241
_diffrn_measurement_device_type 'KUMA CCD'
_diffrn_radiation_type MoK\a
_diffrn_radiation_wavelength 0.71073
_diffrn_reflns_av_R_equivalents 0.1240
_diffrn_reflns_av_unetI/netI 0.0751
_diffrn_reflns_Laue_measured_fraction_full 0.272
_diffrn_reflns_Laue_measured_fraction_max 0.241
_diffrn_reflns_limit_h_max 6
_diffrn_reflns_limit_h_min -6
_diffrn_reflns_limit_k_max 11
_diffrn_reflns_limit_k_min -11
_diffrn_reflns_limit_l_max 10
_diffrn_reflns_limit_l_min -10
_diffrn_reflns_number 3470
_diffrn_reflns_point_group_measured_fraction_full 0.272
_diffrn_reflns_point_group_measured_fraction_max 0.241
_diffrn_reflns_theta_full 26.000
_diffrn_reflns_theta_max 28.172
_diffrn_reflns_theta_min 3.459
_exptl_absorpt_coefficient_mu 0.085
_exptl_crystal_colour 'clear colourless'
_exptl_crystal_colour_lustre clear
_exptl_crystal_colour_primary colourless
_exptl_crystal_density_diffrn 1.297
_exptl_crystal_description cube
_exptl_crystal_F_000 208
_exptl_crystal_size_max 0.35
_exptl_crystal_size_mid 0.35
_exptl_crystal_size_min 0.35
_refine_diff_density_max 0.210
_refine_diff_density_min -0.166
_refine_diff_density_rms 0.050
_refine_ls_extinction_method none
_refine_ls_goodness_of_fit_ref 1.119
_refine_ls_hydrogen_treatment constr
_refine_ls_matrix_type full
_refine_ls_number_parameters 119
_refine_ls_number_reflns 582
_refine_ls_number_restraints 168
_refine_ls_restrained_S_all 0.992
_refine_ls_R_factor_all 0.1410
_refine_ls_R_factor_gt 0.0957
_refine_ls_shift/su_max 0.000
_refine_ls_shift/su_mean 0.000
_refine_ls_structure_factor_coef Fsqd
_refine_ls_weighting_details 'w=1/[\s^2^(Fo^2^)+(0.1880P)^2^+0.2360P] where P=(Fo^2^+2Fc^2^)/3'
_refine_ls_weighting_scheme calc
_refine_ls_wR_factor_gt 0.2530
_refine_ls_wR_factor_ref 0.3100
_reflns_Friedel_coverage 0.000
_reflns_number_gt 344
_reflns_number_total 582
_reflns_threshold_expression 'I > 2\s(I)'
_cod_data_source_file c6ce00419a2.cif
_cod_data_source_block dMBzIm_EtOH_1_20GPa
_cod_depositor_comments 'Adding full bibliography for 7224786--7224795.cif.'
_cod_database_code 7224787
_shelx_space_group_comment
;
The symmetry employed for this shelxl refinement is uniquely defined
by the following loop, which should always be used as a source of
symmetry information in preference to the above space-group names.
They are only intended as comments.
;
_olex2_refinement_description
;
1. Fixed Uiso
 At 1.2 times of:
  All C(H) groups, All C(H,H) groups, All N(H) groups
 At 1.5 times of:
  All C(H,H,H) groups, All O(H) groups
2. Uiso/Uaniso restraints and constraints
All non-hydrogen atoms have similar U: within 1.7A with sigma of 0.04 and sigma
for terminal atoms of 0.08
All non-hydrogen atoms restrained to be isotropic: with sigma of 0.02 and sigma
for terminal atoms of 0.001
3.a Secondary CH2 refined with riding coordinates:
 C12(H12A,H12B)
3.b Aromatic/amide H refined with riding coordinates:
 N1(H1), C2(H2), C4(H4), C7(H7)
3.c Fitted hexagon refined as free rotating group:
 C5(C4,C9,C8,C7,C6)
3.d Idealised Me refined as rotating group:
 C13(H13A,H13B,H13C), C10(H10A,H10B,H10C), C11(H11A,H11B,H11C)
3.e Idealised tetrahedral OH refined as rotating group:
 O1(H1A)
;
_shelx_shelxl_version_number 2014/7
_olex2_submission_special_instructions 'No special instructions were received'

loop_
_space_group_symop_operation_xyz
'x, y, z'
'-x, -y, -z'

loop_
_atom_site_label
_atom_site_type_symbol
_atom_site_fract_x
_atom_site_fract_y
_atom_site_fract_z
_atom_site_U_iso_or_equiv
_atom_site_adp_type
_atom_site_occupancy
_atom_site_site_symmetry_order
_atom_site_calc_flag
_atom_site_refinement_flags_posn
_atom_site_refinement_flags_adp
O1 O 0.0459(18) 0.2497(10) 0.1606(12) 0.0540(18) Uani 1 1 d . U
H1A H -0.0723 0.2651 0.1884 0.081 Uiso 1 1 calc GR .
C12 C 0.066(3) 0.2437(15) 0.0124(19) 0.076(9) Uani 1 1 d . U
H12A H 0.0989 0.3500 -0.0605 0.091 Uiso 1 1 calc R .
H12B H -0.0609 0.2443 -0.0169 0.091 Uiso 1 1 calc R .
C13 C 0.222(3) 0.0853(15) 0.005(2) 0.067(3) Uani 1 1 d . U
H13A H 0.1939 -0.0202 0.0800 0.101 Uiso 1 1 calc GR .
H13B H 0.3503 0.0895 0.0246 0.101 Uiso 1 1 calc GR .
H13C H 0.2245 0.0825 -0.0959 0.101 Uiso 1 1 calc GR .
N1 N 0.343(2) 0.3581(11) 0.2074(15) 0.052(7) Uani 1 1 d . U
H1 H 0.2499 0.3166 0.1991 0.063 Uiso 1 1 calc R .
N3 N 0.651(2) 0.3968(11) 0.1884(15) 0.058(7) Uani 1 1 d . U
C2 C 0.537(3) 0.3147(14) 0.1622(19) 0.056(8) Uani 1 1 d . U
H2 H 0.5872 0.2317 0.1152 0.067 Uiso 1 1 calc R .
C5 C 0.3768(13) 0.7362(8) 0.3663(10) 0.051(7) Uani 1 1 d . U
C4 C 0.5385(12) 0.6384(8) 0.3036(9) 0.043(8) Uani 1 1 d G U
H4 H 0.6636 0.6576 0.2941 0.051 Uiso 1 1 calc R .
C9 C 0.5132(13) 0.5118(8) 0.2552(10) 0.054(7) Uani 1 1 d G U
C8 C 0.3262(13) 0.4831(8) 0.2695(10) 0.053(7) Uani 1 1 d G U
C7 C 0.1645(12) 0.5809(8) 0.3322(9) 0.052(8) Uani 1 1 d G U
H7 H 0.0394 0.5617 0.3418 0.062 Uiso 1 1 calc R .
C6 C 0.1898(12) 0.7075(7) 0.3806(10) 0.047(7) Uani 1 1 d G U
C10 C 0.408(3) 0.8736(14) 0.4186(18) 0.049(2) Uani 1 1 d . U
H10A H 0.3459 0.9918 0.3473 0.073 Uiso 1 1 calc GR .
H10B H 0.5489 0.8564 0.4229 0.073 Uiso 1 1 calc GR .
H10C H 0.3477 0.8594 0.5187 0.073 Uiso 1 1 calc GR .
C11 C 0.016(3) 0.8152(14) 0.4443(18) 0.046(2) Uani 1 1 d . U
H11A H -0.0132 0.9391 0.3778 0.069 Uiso 1 1 calc GR .
H11B H 0.0480 0.8016 0.5445 0.069 Uiso 1 1 calc GR .
H11C H -0.0992 0.7746 0.4519 0.069 Uiso 1 1 calc GR .

loop_
_atom_site_aniso_label
_atom_site_aniso_U_11
_atom_site_aniso_U_22
_atom_site_aniso_U_33
_atom_site_aniso_U_23
_atom_site_aniso_U_13
_atom_site_aniso_U_12
O1 0.054(2) 0.0552(18) 0.053(2) -0.0222(12) 0.0003(11) -0.0138(11)
C12 0.095(17) 0.072(7) 0.076(14) -0.046(9) 0.028(14) -0.034(9)
C13 0.067(3) 0.067(3) 0.067(3) -0.0258(14) -0.0009(11) -0.0187(13)
N1 0.056(14) 0.045(5) 0.061(10) -0.028(6) 0.011(11) -0.018(7)
N3 0.062(13) 0.053(5) 0.064(11) -0.032(7) 0.016(11) -0.019(7)
C2 0.072(14) 0.045(6) 0.048(12) -0.023(7) 0.014(12) -0.012(8)
C5 0.054(14) 0.040(5) 0.059(12) -0.020(7) 0.010(11) -0.016(7)
C4 0.047(14) 0.044(6) 0.034(12) -0.009(7) 0.005(12) -0.018(8)
C9 0.068(13) 0.047(5) 0.052(11) -0.026(7) 0.018(11) -0.020(7)
C8 0.063(13) 0.044(5) 0.056(11) -0.023(7) 0.019(11) -0.024(7)
C7 0.061(14) 0.051(6) 0.051(12) -0.025(7) 0.021(12) -0.028(8)
C6 0.052(13) 0.047(6) 0.046(11) -0.020(7) 0.009(11) -0.021(8)
C10 0.050(2) 0.048(2) 0.050(2) -0.0182(12) -0.0020(11) -0.0148(12)
C11 0.047(2) 0.047(2) 0.046(2) -0.0187(12) -0.0005(11) -0.0120(12)

loop_
_atom_type_symbol
_atom_type_description
_atom_type_scat_dispersion_real
_atom_type_scat_dispersion_imag
_atom_type_scat_source
C C 0.0033 0.0016 'International Tables Vol C Tables 4.2.6.8 and 6.1.1.4'
H H 0.0000 0.0000 'International Tables Vol C Tables 4.2.6.8 and 6.1.1.4'
N N 0.0061 0.0033 'International Tables Vol C Tables 4.2.6.8 and 6.1.1.4'
O O 0.0106 0.0060 'International Tables Vol C Tables 4.2.6.8 and 6.1.1.4'

loop_
_geom_angle_atom_site_label_1
_geom_angle_atom_site_label_2
_geom_angle_atom_site_label_3
_geom_angle
C12 O1 H1A 109.5
O1 C12 H12A 109.1
O1 C12 H12B 109.1
O1 C12 C13 112.3(16)
H12A C12 H12B 107.9
C13 C12 H12A 109.1
C13 C12 H12B 109.1
C12 C13 H13A 109.5
C12 C13 H13B 109.5
C12 C13 H13C 109.5
H13A C13 H13B 109.5
H13A C13 H13C 109.5
H13B C13 H13C 109.5
C2 N1 H1 127.6
C2 N1 C8 104.8(11)
C8 N1 H1 127.6
C2 N3 C9 102.6(9)
N1 C2 H2 121.9
N3 C2 N1 116.1(7)
N3 C2 H2 121.9
C4 C5 C6 120.0
C4 C5 C10 119.2(6)
C6 C5 C10 120.8(6)
C5 C4 H4 120.0
C9 C4 C5 120.0
C9 C4 H4 120.0
C4 C9 N3 131.1(6)
C4 C9 C8 120.0
C8 C9 N3 108.9(6)
N1 C8 C9 107.5(6)
N1 C8 C7 132.5(7)
C9 C8 C7 120.0
C8 C7 H7 120.0
C6 C7 C8 120.0
C6 C7 H7 120.0
C5 C6 C11 119.9(7)
C7 C6 C5 120.0
C7 C6 C11 120.1(7)
C5 C10 H10A 109.5
C5 C10 H10B 109.5
C5 C10 H10C 109.5
H10A C10 H10B 109.5
H10A C10 H10C 109.5
H10B C10 H10C 109.5
C6 C11 H11A 109.5
C6 C11 H11B 109.5
C6 C11 H11C 109.5
H11A C11 H11B 109.5
H11A C11 H11C 109.5
H11B C11 H11C 109.5

loop_
_geom_bond_atom_site_label_1
_geom_bond_atom_site_label_2
_geom_bond_distance
O1 H1A 0.8200
O1 C12 1.411(17)
C12 H12A 0.9700
C12 H12B 0.9700
C12 C13 1.459(17)
C13 H13A 0.9600
C13 H13B 0.9600
C13 H13C 0.9600
N1 H1 0.8600
N1 C2 1.347(17)
N1 C8 1.372(8)
N3 C2 1.319(19)
N3 C9 1.416(6)
C2 H2 0.9300
C5 C4 1.3900
C5 C6 1.3900
C5 C10 1.517(12)
C4 H4 0.9300
C4 C9 1.3900
C9 C8 1.3900
C8 C7 1.3900
C7 H7 0.9300
C7 C6 1.3900
C6 C11 1.487(9)
C10 H10A 0.9600
C10 H10B 0.9600
C10 H10C 0.9600
C11 H11A 0.9600
C11 H11B 0.9600
C11 H11C 0.9600

loop_
_geom_hbond_atom_site_label_D
_geom_hbond_atom_site_label_H
_geom_hbond_atom_site_label_A
_geom_hbond_distance_DH
_geom_hbond_distance_HA
_geom_hbond_distance_DA
_geom_hbond_angle_DHA
_geom_hbond_site_symmetry_A
O1 H1A N3 0.82 1.91 2.678(16) 155.8 1_455
N1 H1 O1 0.86 1.83 2.684(17) 173.5 .

loop_
_geom_torsion_atom_site_label_1
_geom_torsion_atom_site_label_2
_geom_torsion_atom_site_label_3
_geom_torsion_atom_site_label_4
_geom_torsion
N1 C8 C7 C6 -176.7(11)
N3 C9 C8 N1 -2.4(10)
N3 C9 C8 C7 -179.9(8)
C2 N1 C8 C9 1.3(13)
C2 N1 C8 C7 178.3(10)
C2 N3 C9 C4 -177.4(9)
C2 N3 C9 C8 2.5(11)
C5 C4 C9 N3 179.9(10)
C5 C4 C9 C8 0.0
C4 C5 C6 C7 0.0
C4 C5 C6 C11 -178.6(9)
C4 C9 C8 N1 177.5(9)
C4 C9 C8 C7 0.0
C9 N3 C2 N1 -1.8(16)
C9 C8 C7 C6 0.0
C8 N1 C2 N3 0.3(17)
C8 C7 C6 C5 0.0
C8 C7 C6 C11 178.6(9)
C6 C5 C4 C9 0.0
C10 C5 C4 C9 179.9(10)
C10 C5 C6 C7 -179.9(10)
C10 C5 C6 C11 1.5(12)
